data_7217791
loop_
_publ_author_name
'Zhao, Rongqing'
'Zhou, Jian'
'Liu, Xing'
'Zhang, Li'
'Tang, Qiuling'
'Tan, XiaoFeng'

_publ_section_title
;
 Solvothermal syntheses of lanthanide thiogermanates displaying three new
 structural moieties
;
_journal_name_full 'RSC Advances'
_journal_paper_doi 10.1039/C4RA07812H
_journal_year 2014
_chemical_formula_moiety 'C12 H39 Gd N9, 0.5(Ge2 S6), Cl'
_chemical_formula_sum 'C12 H39 Cl Gd Ge N9 S3'
_chemical_formula_weight 671.04
_chemical_name_systematic
; 
 ? 
;
_space_group_IT_number 14
_symmetry_cell_setting monoclinic
_symmetry_space_group_name_Hall '-P 2yn'
_symmetry_space_group_name_H-M 'P 1 21/n 1'
_atom_sites_solution_hydrogens geom
_atom_sites_solution_primary direct
_atom_sites_solution_secondary difmap
_audit_creation_method SHELXL-97
_cell_angle_alpha 90.00
_cell_angle_beta 96.332(2)
_cell_angle_gamma 90.00
_cell_formula_units_Z 4
_cell_length_a 11.5484(14)
_cell_length_b 14.6767(17)
_cell_length_c 14.4271(17)
_cell_measurement_temperature 296(2)
_cell_volume 2430.4(5)
_computing_structure_refinement 'SHELXL-97 (Sheldrick, 1997)'
_computing_structure_solution 'SHELXS-97 (Sheldrick, 1990)'
_diffrn_ambient_temperature 296(2)
_diffrn_detector_area_resol_mean 7.31
_diffrn_measured_fraction_theta_full 0.980
_diffrn_measured_fraction_theta_max 0.980
_diffrn_measurement_device_type 'Rigaku Mercury'
_diffrn_measurement_method \w
_diffrn_radiation_monochromator graphite
_diffrn_radiation_source 'fine-focus sealed tube'
_diffrn_radiation_type MoK\a
_diffrn_radiation_wavelength 0.71073
_diffrn_reflns_av_R_equivalents 0.0190
_diffrn_reflns_av_sigmaI/netI 0.0195
_diffrn_reflns_limit_h_max 15
_diffrn_reflns_limit_h_min -15
_diffrn_reflns_limit_k_max 16
_diffrn_reflns_limit_k_min -19
_diffrn_reflns_limit_l_max 17
_diffrn_reflns_limit_l_min -19
_diffrn_reflns_number 20881
_diffrn_reflns_theta_full 28.39
_diffrn_reflns_theta_max 28.39
_diffrn_reflns_theta_min 1.99
_exptl_absorpt_coefficient_mu 4.327
_exptl_absorpt_correction_T_max 0.3536
_exptl_absorpt_correction_T_min 0.2435
_exptl_absorpt_correction_type multi-scan
_exptl_absorpt_process_details 'Jacobson, R. (1998) Private communication'
_exptl_crystal_colour colorless
_exptl_crystal_density_diffrn 1.834
_exptl_crystal_density_method 'not measured'
_exptl_crystal_description block
_exptl_crystal_F_000 1340
_exptl_crystal_size_max 0.12
_exptl_crystal_size_mid 0.11
_exptl_crystal_size_min 0.08
_refine_diff_density_max 1.426
_refine_diff_density_min -1.029
_refine_diff_density_rms 0.128
_refine_ls_extinction_method none
_refine_ls_goodness_of_fit_ref 1.145
_refine_ls_hydrogen_treatment mixed
_refine_ls_matrix_type full
_refine_ls_number_parameters 244
_refine_ls_number_reflns 5982
_refine_ls_number_restraints 0
_refine_ls_restrained_S_all 1.145
_refine_ls_R_factor_all 0.0247
_refine_ls_R_factor_gt 0.0213
_refine_ls_shift/su_max 0.001
_refine_ls_shift/su_mean 0.000
_refine_ls_structure_factor_coef Fsqd
_refine_ls_weighting_details 'calc w=1/[\s^2^(Fo^2^)+(0.0294P)^2^+2.4354P] where P=(Fo^2^+2Fc^2^)/3'
_refine_ls_weighting_scheme calc
_refine_ls_wR_factor_gt 0.0588
_refine_ls_wR_factor_ref 0.0640
_reflns_number_gt 5450
_reflns_number_total 5982
_reflns_threshold_expression >2sigma(I)
_cod_data_source_file c4ra07812h2.cif
_cod_data_source_block Ic
_cod_original_sg_symbol_Hall '-P 2yn '
_cod_original_sg_symbol_H-M 'P 21/n'
_cod_database_code 7217791

loop_
_symmetry_equiv_pos_as_xyz
'x, y, z'
'-x+1/2, y+1/2, -z+1/2'
'-x, -y, -z'
'x-1/2, -y-1/2, z-1/2'

loop_
_atom_site_label
_atom_site_type_symbol
_atom_site_fract_x
_atom_site_fract_y
_atom_site_fract_z
_atom_site_U_iso_or_equiv
_atom_site_adp_type
_atom_site_occupancy
_atom_site_symmetry_multiplicity
_atom_site_calc_flag
_atom_site_refinement_flags
Gd1 Gd -0.000202(11) 0.241750(8) 0.310278(9) 0.02362(5) Uani 1 1 d .
Ge1 Ge -0.13701(2) 0.499341(19) -0.00633(2) 0.02378(7) Uani 1 1 d .
S2 S -0.23075(7) 0.39200(6) 0.05597(6) 0.03898(18) Uani 1 1 d .
S3 S 0.00499(6) 0.55821(6) 0.09809(6) 0.03673(17) Uani 1 1 d .
S1 S -0.25367(7) 0.59831(6) -0.07708(6) 0.03786(17) Uani 1 1 d .
Cl1 Cl -0.26708(8) 0.04934(6) 0.08614(7) 0.0487(2) Uani 1 1 d .
N1 N 0.2087(2) 0.17273(19) 0.3244(2) 0.0390(6) Uani 1 1 d .
H1A H 0.2289 0.1572 0.3844 0.047 Uiso 1 1 calc R
H1B H 0.2065 0.1212 0.2905 0.047 Uiso 1 1 calc R
N2 N 0.1697(2) 0.3597(2) 0.3015(3) 0.0500(8) Uani 1 1 d .
H2C H 0.1723 0.3629 0.2388 0.060 Uiso 1 1 calc R
N3 N -0.0578(2) 0.41262(18) 0.2953(2) 0.0375(6) Uani 1 1 d .
H3A H -0.0689 0.4276 0.2345 0.045 Uiso 1 1 calc R
H3B H -0.1257 0.4209 0.3193 0.045 Uiso 1 1 calc R
N4 N 0.0146(2) 0.2772(2) 0.1349(2) 0.0401(6) Uani 1 1 d .
H4A H -0.0382 0.3204 0.1163 0.048 Uiso 1 1 calc R
H4B H 0.0856 0.3007 0.1297 0.048 Uiso 1 1 calc R
N5 N -0.0134(2) 0.10022(18) 0.20176(18) 0.0341(5) Uani 1 1 d .
H5C H -0.0903 0.0960 0.1805 0.041 Uiso 1 1 calc R
N6 N -0.0110(2) 0.08271(18) 0.39745(19) 0.0389(6) Uani 1 1 d .
H6A H 0.0595 0.0700 0.4276 0.047 Uiso 1 1 calc R
H6B H -0.0615 0.0876 0.4404 0.047 Uiso 1 1 calc R
N7 N 0.0766(3) 0.2749(2) 0.4815(2) 0.0417(6) Uani 1 1 d .
H7A H 0.1315 0.2332 0.5000 0.050 Uiso 1 1 calc R
H7B H 0.1114 0.3298 0.4840 0.050 Uiso 1 1 calc R
N8 N -0.1637(2) 0.25656(17) 0.42077(18) 0.0323(5) Uani 1 1 d .
H8C H -0.1741 0.1992 0.4424 0.039 Uiso 1 1 calc R
N9 N -0.2126(2) 0.23674(17) 0.22714(19) 0.0320(5) Uani 1 1 d .
H9A H -0.2254 0.2883 0.1937 0.038 Uiso 1 1 calc R
H9B H -0.2179 0.1899 0.1866 0.038 Uiso 1 1 calc R
C1 C 0.3003(4) 0.2317(3) 0.2945(4) 0.0672(14) Uani 1 1 d .
H1C H 0.2944 0.2336 0.2270 0.081 Uiso 1 1 calc R
H1D H 0.3763 0.2076 0.3174 0.081 Uiso 1 1 calc R
C2 C 0.2865(3) 0.3253(3) 0.3322(3) 0.0540(10) Uani 1 1 d .
H2A H 0.2986 0.3239 0.3998 0.065 Uiso 1 1 calc R
H2B H 0.3444 0.3655 0.3103 0.065 Uiso 1 1 calc R
C3 C 0.1507(3) 0.4541(2) 0.3232(3) 0.0535(10) Uani 1 1 d .
H3C H 0.1684 0.4913 0.2710 0.064 Uiso 1 1 calc R
H3D H 0.2043 0.4711 0.3769 0.064 Uiso 1 1 calc R
C4 C 0.0306(3) 0.4740(2) 0.3432(3) 0.0508(9) Uani 1 1 d .
H4C H 0.0272 0.4695 0.4100 0.061 Uiso 1 1 calc R
H4D H 0.0115 0.5362 0.3248 0.061 Uiso 1 1 calc R
C5 C -0.0036(3) 0.1991(3) 0.0706(2) 0.0500(9) Uani 1 1 d .
H5A H 0.0344 0.2109 0.0151 0.060 Uiso 1 1 calc R
H5B H -0.0863 0.1914 0.0518 0.060 Uiso 1 1 calc R
C6 C 0.0451(3) 0.1133(3) 0.1170(3) 0.0500(9) Uani 1 1 d .
H6C H 0.0303 0.0617 0.0754 0.060 Uiso 1 1 calc R
H6D H 0.1285 0.1190 0.1331 0.060 Uiso 1 1 calc R
C7 C 0.0144(3) 0.0117(2) 0.2481(3) 0.0449(8) Uani 1 1 d .
H7C H 0.0978 0.0063 0.2646 0.054 Uiso 1 1 calc R
H7D H -0.0108 -0.0379 0.2062 0.054 Uiso 1 1 calc R
C8 C -0.0475(3) 0.0067(2) 0.3344(3) 0.0467(8) Uani 1 1 d .
H8A H -0.1310 0.0094 0.3172 0.056 Uiso 1 1 calc R
H8B H -0.0295 -0.0507 0.3661 0.056 Uiso 1 1 calc R
C9 C -0.0120(3) 0.2743(2) 0.5492(2) 0.0433(8) Uani 1 1 d .
H9C H 0.0154 0.3111 0.6031 0.052 Uiso 1 1 calc R
H9D H -0.0231 0.2125 0.5703 0.052 Uiso 1 1 calc R
C10 C -0.1264(3) 0.3116(2) 0.5043(2) 0.0379(7) Uani 1 1 d .
H10A H -0.1846 0.3086 0.5478 0.046 Uiso 1 1 calc R
H10B H -0.1171 0.3748 0.4869 0.046 Uiso 1 1 calc R
C11 C -0.2783(3) 0.2840(3) 0.3743(2) 0.0425(8) Uani 1 1 d .
H11A H -0.2770 0.3480 0.3576 0.051 Uiso 1 1 calc R
H11B H -0.3376 0.2752 0.4161 0.051 Uiso 1 1 calc R
C12 C -0.3057(3) 0.2271(3) 0.2882(2) 0.0435(8) Uani 1 1 d .
H12A H -0.3130 0.1637 0.3056 0.052 Uiso 1 1 calc R
H12B H -0.3793 0.2465 0.2552 0.052 Uiso 1 1 calc R

loop_
_atom_site_aniso_label
_atom_site_aniso_U_11
_atom_site_aniso_U_22
_atom_site_aniso_U_33
_atom_site_aniso_U_23
_atom_site_aniso_U_13
_atom_site_aniso_U_12
Gd1 0.02051(7) 0.02429(7) 0.02591(8) 0.00414(5) 0.00189(5) -0.00036(4)
Ge1 0.01973(12) 0.02577(14) 0.02567(14) -0.00121(10) 0.00170(10) -0.00058(10)
S2 0.0339(4) 0.0430(4) 0.0397(4) 0.0105(3) 0.0023(3) -0.0102(3)
S3 0.0252(3) 0.0495(4) 0.0353(4) -0.0195(3) 0.0024(3) -0.0020(3)
S1 0.0299(4) 0.0382(4) 0.0447(4) 0.0090(3) 0.0007(3) 0.0071(3)
Cl1 0.0459(4) 0.0407(4) 0.0566(5) 0.0011(4) -0.0074(4) -0.0076(3)
N1 0.0316(13) 0.0397(14) 0.0458(16) 0.0096(12) 0.0049(12) 0.0029(11)
N2 0.0324(14) 0.0401(15) 0.076(2) 0.0123(15) -0.0026(14) -0.0073(12)
N3 0.0437(15) 0.0309(13) 0.0377(14) 0.0028(11) 0.0032(12) 0.0018(11)
N4 0.0304(13) 0.0525(16) 0.0388(16) 0.0175(13) 0.0102(11) -0.0021(12)
N5 0.0308(12) 0.0361(13) 0.0353(14) -0.0016(10) 0.0030(10) 0.0071(10)
N6 0.0420(15) 0.0380(14) 0.0374(15) 0.0112(11) 0.0075(12) 0.0026(11)
N7 0.0386(14) 0.0384(14) 0.0450(17) -0.0064(12) -0.0090(12) 0.0050(11)
N8 0.0337(13) 0.0381(13) 0.0254(12) 0.0006(10) 0.0048(10) 0.0022(10)
N9 0.0311(12) 0.0360(13) 0.0291(13) 0.0004(10) 0.0041(10) 0.0007(10)
C1 0.0374(19) 0.067(3) 0.101(4) 0.041(3) 0.021(2) 0.0102(18)
C2 0.0303(16) 0.055(2) 0.073(3) 0.022(2) -0.0098(17) -0.0105(15)
C3 0.051(2) 0.0380(18) 0.071(3) -0.0021(17) 0.0078(19) -0.0134(16)
C4 0.058(2) 0.0358(17) 0.060(2) -0.0093(16) 0.0118(19) -0.0050(16)
C5 0.0471(19) 0.076(3) 0.0288(17) 0.0083(17) 0.0134(15) 0.0050(18)
C6 0.0470(19) 0.064(2) 0.042(2) -0.0079(17) 0.0164(16) 0.0127(17)
C7 0.0458(18) 0.0296(15) 0.057(2) -0.0041(14) -0.0027(16) 0.0076(13)
C8 0.0441(18) 0.0307(16) 0.065(2) 0.0119(15) 0.0022(17) -0.0036(13)
C9 0.057(2) 0.0390(17) 0.0310(17) -0.0026(13) -0.0080(15) 0.0022(15)
C10 0.0470(18) 0.0408(17) 0.0263(15) -0.0020(12) 0.0051(13) 0.0053(13)
C11 0.0272(14) 0.069(2) 0.0328(17) -0.0042(16) 0.0090(13) 0.0058(15)
C12 0.0253(14) 0.068(2) 0.0372(18) -0.0012(16) 0.0040(13) -0.0080(14)

loop_
_atom_type_symbol
_atom_type_description
_atom_type_scat_dispersion_real
_atom_type_scat_dispersion_imag
_atom_type_scat_source
C C 0.0033 0.0016 'International Tables Vol C Tables 4.2.6.8 and 6.1.1.4'
H H 0.0000 0.0000 'International Tables Vol C Tables 4.2.6.8 and 6.1.1.4'
N N 0.0061 0.0033 'International Tables Vol C Tables 4.2.6.8 and 6.1.1.4'
S S 0.1246 0.1234 'International Tables Vol C Tables 4.2.6.8 and 6.1.1.4'
Cl Cl 0.1484 0.1585 'International Tables Vol C Tables 4.2.6.8 and 6.1.1.4'
Ge Ge 0.1547 1.8001 'International Tables Vol C Tables 4.2.6.8 and 6.1.1.4'
Gd Gd -0.1653 3.9035 'International Tables Vol C Tables 4.2.6.8 and 6.1.1.4'

loop_
_geom_angle_atom_site_label_1
_geom_angle_atom_site_label_2
_geom_angle_atom_site_label_3
_geom_angle
_geom_angle_site_symmetry_3
N7 Gd1 N5 136.08(9) .
N7 Gd1 N3 87.44(9) .
N5 Gd1 N3 136.48(8) .
N7 Gd1 N1 77.31(9) .
N5 Gd1 N1 74.22(9) .
N3 Gd1 N1 127.49(9) .
N7 Gd1 N4 147.15(10) .
N5 Gd1 N4 65.17(9) .
N3 Gd1 N4 76.72(9) .
N1 Gd1 N4 89.67(9) .
N7 Gd1 N9 130.72(9) .
N5 Gd1 N9 73.18(8) .
N3 Gd1 N9 76.71(8) .
N1 Gd1 N9 147.22(9) .
N4 Gd1 N9 73.65(8) .
N7 Gd1 N8 66.08(9) .
N5 Gd1 N8 115.89(8) .
N3 Gd1 N8 76.98(8) .
N1 Gd1 N8 135.29(9) .
N4 Gd1 N8 134.85(8) .
N9 Gd1 N8 64.96(8) .
N7 Gd1 N2 75.07(11) .
N5 Gd1 N2 119.48(10) .
N3 Gd1 N2 62.99(9) .
N1 Gd1 N2 64.54(9) .
N4 Gd1 N2 72.11(10) .
N9 Gd1 N2 131.66(9) .
N8 Gd1 N2 124.62(10) .
N7 Gd1 N6 75.03(9) .
N5 Gd1 N6 65.19(9) .
N3 Gd1 N6 149.47(9) .
N1 Gd1 N6 73.32(8) .
N4 Gd1 N6 130.18(9) .
N9 Gd1 N6 95.84(8) .
N8 Gd1 N6 73.12(8) .
N2 Gd1 N6 132.40(9) .
S1 Ge1 S2 111.82(3) .
S1 Ge1 S3 115.13(3) .
S2 Ge1 S3 111.06(3) .
S1 Ge1 S3 113.30(4) 3_565
S2 Ge1 S3 111.57(4) 3_565
S3 Ge1 S3 92.62(3) 3_565
Ge1 S3 Ge1 87.38(3) 3_565
C1 N1 Gd1 116.0(2) .
C1 N1 H1A 108.3 .
Gd1 N1 H1A 108.3 .
C1 N1 H1B 108.3 .
Gd1 N1 H1B 108.3 .
H1A N1 H1B 107.4 .
C3 N2 C2 115.0(3) .
C3 N2 Gd1 119.3(2) .
C2 N2 Gd1 115.3(2) .
C3 N2 H2C 100.9 .
C2 N2 H2C 100.9 .
Gd1 N2 H2C 100.9 .
C4 N3 Gd1 113.2(2) .
C4 N3 H3A 108.9 .
Gd1 N3 H3A 108.9 .
C4 N3 H3B 108.9 .
Gd1 N3 H3B 108.9 .
H3A N3 H3B 107.8 .
C5 N4 Gd1 115.8(2) .
C5 N4 H4A 108.3 .
Gd1 N4 H4A 108.3 .
C5 N4 H4B 108.3 .
Gd1 N4 H4B 108.3 .
H4A N4 H4B 107.4 .
C6 N5 C7 113.2(3) .
C6 N5 Gd1 113.2(2) .
C7 N5 Gd1 115.8(2) .
C6 N5 H5C 104.4 .
C7 N5 H5C 104.4 .
Gd1 N5 H5C 104.4 .
C8 N6 Gd1 113.47(19) .
C8 N6 H6A 108.9 .
Gd1 N6 H6A 108.9 .
C8 N6 H6B 108.9 .
Gd1 N6 H6B 108.9 .
H6A N6 H6B 107.7 .
C9 N7 Gd1 116.0(2) .
C9 N7 H7A 108.3 .
Gd1 N7 H7A 108.3 .
C9 N7 H7B 108.3 .
Gd1 N7 H7B 108.3 .
H7A N7 H7B 107.4 .
C11 N8 C10 112.9(3) .
C11 N8 Gd1 114.75(19) .
C10 N8 Gd1 112.23(19) .
C11 N8 H8C 105.3 .
C10 N8 H8C 105.3 .
Gd1 N8 H8C 105.3 .
C12 N9 Gd1 116.09(19) .
C12 N9 H9A 108.3 .
Gd1 N9 H9A 108.3 .
C12 N9 H9B 108.3 .
Gd1 N9 H9B 108.3 .
H9A N9 H9B 107.4 .
N1 C1 C2 109.1(4) .
N1 C1 H1C 109.9 .
C2 C1 H1C 109.9 .
N1 C1 H1D 109.9 .
C2 C1 H1D 109.9 .
H1C C1 H1D 108.3 .
N2 C2 C1 109.8(3) .
N2 C2 H2A 109.7 .
C1 C2 H2A 109.7 .
N2 C2 H2B 109.7 .
C1 C2 H2B 109.7 .
H2A C2 H2B 108.2 .
N2 C3 C4 113.7(3) .
N2 C3 H3C 108.8 .
C4 C3 H3C 108.8 .
N2 C3 H3D 108.8 .
C4 C3 H3D 108.8 .
H3C C3 H3D 107.7 .
N3 C4 C3 113.8(3) .
N3 C4 H4C 108.8 .
C3 C4 H4C 108.8 .
N3 C4 H4D 108.8 .
C3 C4 H4D 108.8 .
H4C C4 H4D 107.7 .
N4 C5 C6 110.5(3) .
N4 C5 H5A 109.6 .
C6 C5 H5A 109.6 .
N4 C5 H5B 109.6 .
C6 C5 H5B 109.6 .
H5A C5 H5B 108.1 .
N5 C6 C5 107.2(3) .
N5 C6 H6C 110.3 .
C5 C6 H6C 110.3 .
N5 C6 H6D 110.3 .
C5 C6 H6D 110.3 .
H6C C6 H6D 108.5 .
N5 C7 C8 108.5(3) .
N5 C7 H7C 110.0 .
C8 C7 H7C 110.0 .
N5 C7 H7D 110.0 .
C8 C7 H7D 110.0 .
H7C C7 H7D 108.4 .
N6 C8 C7 110.2(3) .
N6 C8 H8A 109.6 .
C7 C8 H8A 109.6 .
N6 C8 H8B 109.6 .
C7 C8 H8B 109.6 .
H8A C8 H8B 108.1 .
N7 C9 C10 110.4(3) .
N7 C9 H9C 109.6 .
C10 C9 H9C 109.6 .
N7 C9 H9D 109.6 .
C10 C9 H9D 109.6 .
H9C C9 H9D 108.1 .
N8 C10 C9 108.4(3) .
N8 C10 H10A 110.0 .
C9 C10 H10A 110.0 .
N8 C10 H10B 110.0 .
C9 C10 H10B 110.0 .
H10A C10 H10B 108.4 .
N8 C11 C12 108.8(3) .
N8 C11 H11A 109.9 .
C12 C11 H11A 109.9 .
N8 C11 H11B 109.9 .
C12 C11 H11B 109.9 .
H11A C11 H11B 108.3 .
N9 C12 C11 109.9(3) .
N9 C12 H12A 109.7 .
C11 C12 H12A 109.7 .
N9 C12 H12B 109.7 .
C11 C12 H12B 109.7 .
H12A C12 H12B 108.2 .

loop_
_geom_bond_atom_site_label_1
_geom_bond_atom_site_label_2
_geom_bond_distance
_geom_bond_site_symmetry_2
Gd1 N7 2.577(3) .
Gd1 N5 2.595(3) .
Gd1 N3 2.597(3) .
Gd1 N1 2.604(3) .
Gd1 N4 2.608(3) .
Gd1 N9 2.609(3) .
Gd1 N8 2.611(3) .
Gd1 N2 2.630(3) .
Gd1 N6 2.661(3) .
Ge1 S1 2.1595(8) .
Ge1 S2 2.1625(8) .
Ge1 S3 2.2716(8) .
Ge1 S3 2.2882(8) 3_565
S3 Ge1 2.2882(8) 3_565
N1 C1 1.468(5) .
N1 H1A 0.9000 .
N1 H1B 0.9000 .
N2 C3 1.442(5) .
N2 C2 1.463(4) .
N2 H2C 0.9100 .
N3 C4 1.475(5) .
N3 H3A 0.9000 .
N3 H3B 0.9000 .
N4 C5 1.475(5) .
N4 H4A 0.9000 .
N4 H4B 0.9000 .
N5 C6 1.473(4) .
N5 C7 1.480(4) .
N5 H5C 0.9100 .
N6 C8 1.472(5) .
N6 H6A 0.9000 .
N6 H6B 0.9000 .
N7 C9 1.491(5) .
N7 H7A 0.9000 .
N7 H7B 0.9000 .
N8 C11 1.472(4) .
N8 C10 1.476(4) .
N8 H8C 0.9100 .
N9 C12 1.471(4) .
N9 H9A 0.9000 .
N9 H9B 0.9000 .
C1 C2 1.493(7) .
C1 H1C 0.9700 .
C1 H1D 0.9700 .
C2 H2A 0.9700 .
C2 H2B 0.9700 .
C3 C4 1.477(5) .
C3 H3C 0.9700 .
C3 H3D 0.9700 .
C4 H4C 0.9700 .
C4 H4D 0.9700 .
C5 C6 1.506(6) .
C5 H5A 0.9700 .
C5 H5B 0.9700 .
C6 H6C 0.9700 .
C6 H6D 0.9700 .
C7 C8 1.504(6) .
C7 H7C 0.9700 .
C7 H7D 0.9700 .
C8 H8A 0.9700 .
C8 H8B 0.9700 .
C9 C10 1.508(5) .
C9 H9C 0.9700 .
C9 H9D 0.9700 .
C10 H10A 0.9700 .
C10 H10B 0.9700 .
C11 C12 1.501(5) .
C11 H11A 0.9700 .
C11 H11B 0.9700 .
C12 H12A 0.9700 .
C12 H12B 0.9700 .
